data_2012892
loop_
_publ_author_name
'Freire, Eleonora'
'Baggio, Sergio'
'Mu\~noz, Juan Carlos'
'Baggio, Ricardo'

_publ_section_title
;Bis(1,10-phenanthroline)(thiosulfato)manganese(II) methanol solvate and
 <i>catena</i>-poly[[diaqua(2,9-dimethyl-1,10-phenanthroline)manganese(II)]-\m-thiosulfato]
;
_journal_issue 8
_journal_name_full 'Acta Crystallographica Section C'
_journal_page_first m455
_journal_page_last m458
_journal_paper_doi 10.1107/S0108270102012404
_journal_volume 58
_journal_year 2002
_chemical_formula_iupac '[Mn (S2 O3) (C12 H8 N2)2 ], C H4 O1'
_chemical_formula_moiety 'Mn C24 H16 O3 N4 S2, C H4 O'
_chemical_formula_sum 'C25 H20 Mn N4 O4 S2'
_chemical_formula_weight 559.51
_chemical_name_systematic
;
bis(1,10-phenanthroline-\k^2^N,N')(thiosulfato-\k^2^O:S)manganese(II)
methanol solvate
;
_space_group_IT_number 14
_symmetry_cell_setting monoclinic
_symmetry_space_group_name_Hall '-P 2yn'
_symmetry_space_group_name_H-M 'P 1 21/n 1'
_atom_sites_solution_hydrogens geom
_atom_sites_solution_primary direct
_atom_sites_solution_secondary difmap
_audit_creation_method SHELXL-97
_cell_angle_alpha 90.00
_cell_angle_beta 109.180(10)
_cell_angle_gamma 90.00
_cell_formula_units_Z 4
_cell_length_a 12.9240(10)
_cell_length_b 11.4120(10)
_cell_length_c 17.0840(10)
_cell_measurement_reflns_used 84
_cell_measurement_temperature 293(2)
_cell_measurement_theta_max 28.01
_cell_measurement_theta_min 1.73
_cell_volume 2379.8(3)
_computing_cell_refinement SMART-NT
_computing_data_collection 'SMART-NT (Bruker, 2001)'
_computing_data_reduction 'SAINT-NT (Bruker, 2000)'
_computing_molecular_graphics 'XP in SHELXTL-PC (Sheldrick, 1994)'
_computing_publication_material SHELXL97
_computing_structure_refinement 'SHELXL97 (Sheldrick, 1997)'
_computing_structure_solution 'SHELXS97 (Sheldrick, 1997)'
_diffrn_ambient_temperature 293(2)
_diffrn_measured_fraction_theta_full 0.984
_diffrn_measured_fraction_theta_max 0.922
_diffrn_measurement_device_type 'Bruker CCD area-detector'
_diffrn_measurement_method '\f and \w'
_diffrn_radiation_monochromator graphite
_diffrn_radiation_source 'fine-focus sealed tube'
_diffrn_radiation_type MoK\a
_diffrn_radiation_wavelength 0.71073
_diffrn_reflns_av_R_equivalents 0.030
_diffrn_reflns_av_sigmaI/netI 0.039
_diffrn_reflns_limit_h_max 16
_diffrn_reflns_limit_h_min -8
_diffrn_reflns_limit_k_max 14
_diffrn_reflns_limit_k_min -14
_diffrn_reflns_limit_l_max 20
_diffrn_reflns_limit_l_min -22
_diffrn_reflns_number 11546
_diffrn_reflns_theta_full 27.00
_diffrn_reflns_theta_max 28.01
_diffrn_reflns_theta_min 1.73
_exptl_absorpt_coefficient_mu 0.772
_exptl_absorpt_correction_T_max 0.91
_exptl_absorpt_correction_T_min 0.88
_exptl_absorpt_correction_type refdelf
_exptl_absorpt_process_details '(SADABS in SAINT-NT; Bruker, 2000)'
_exptl_crystal_colour yellow
_exptl_crystal_density_diffrn 1.562
_exptl_crystal_density_method 'not measured'
_exptl_crystal_description Blocks
_exptl_crystal_F_000 1148
_exptl_crystal_size_max 0.18
_exptl_crystal_size_mid 0.14
_exptl_crystal_size_min 0.12
_refine_diff_density_max 0.675
_refine_diff_density_min -0.281
_refine_ls_extinction_method none
_refine_ls_goodness_of_fit_ref 1.001
_refine_ls_hydrogen_treatment constr
_refine_ls_matrix_type full
_refine_ls_number_parameters 330
_refine_ls_number_reflns 5302
_refine_ls_number_restraints 1
_refine_ls_restrained_S_all 1.004
_refine_ls_R_factor_all 0.058
_refine_ls_R_factor_gt 0.044
_refine_ls_shift/su_max 0.011
_refine_ls_shift/su_mean 0.005
_refine_ls_structure_factor_coef Fsqd
_refine_ls_weighting_details 'calc w = 1/[\s^2^(Fo^2^)+(0.0728P)^2^] where P = (Fo^2^+2Fc^2^)/3'
_refine_ls_weighting_scheme calc
_refine_ls_wR_factor_gt 0.119
_refine_ls_wR_factor_ref 0.125
_reflns_number_gt 3942
_reflns_number_total 5302
_reflns_threshold_expression I>2\s(I)
_cod_data_source_file ob1070.cif
_cod_data_source_block I
_cod_depositor_comments
;
The following automatic conversions were performed:
'_geom_bond_publ_flag' value 'Y' changed to 'y' according to
'/home/saulius/struct/CIF-dictionaries/cif_core.dic' dictionary named
'cif_core.dic' version 2.4.1 from 2010-06-29 (10 times).

Automatic conversion script
Id: cif_fix_enum 1527 2010-12-29 10:47:43Z saulius 

The following automatic conversions were performed:

'_geom_bond_publ_flag' value 'Y' changed to 'y' according to
/home/saulius/struct/CIF-dictionaries/cif_core.dic dictionary named
'cif_core.dic' version 2.4.1 from 2010-06-29 (10
times).

'_geom_angle_publ_flag' value 'Y' changed to 'y' according
to /home/saulius/struct/CIF-dictionaries/cif_core.dic dictionary
named 'cif_core.dic' version 2.4.1 from 2010-06-29 (21 time).

Automatic conversion script
Id: cif_fix_values 1715 2011-07-08 13:25:40Z adriana 
;
_cod_original_cell_volume 2379.9(3)
_cod_original_sg_symbol_H-M 'P 21/n'
_cod_database_code 2012892

loop_
_symmetry_equiv_pos_as_xyz
'x, y, z'
'-x+1/2, y+1/2, -z+1/2'
'-x, -y, -z'
'x-1/2, -y-1/2, z-1/2'

loop_
_atom_site_label
_atom_site_fract_x
_atom_site_fract_y
_atom_site_fract_z
_atom_site_U_iso_or_equiv
_atom_site_adp_type
_atom_site_calc_flag
_atom_site_refinement_flags
_atom_site_occupancy
_atom_site_disorder_assembly
_atom_site_disorder_group
_atom_site_type_symbol
Mn 0.90273(3) 0.82197(3) 0.13372(2) 0.04316(14) Uani d . 1 . . Mn
S1 0.86129(5) 1.07293(6) 0.09745(4) 0.04631(18) Uani d . 1 . . S
S2 0.87452(6) 1.01075(7) 0.21088(4) 0.0564(2) Uani d . 1 . . S
O1 0.90030(15) 0.97408(16) 0.05753(10) 0.0523(4) Uani d . 1 . . O
O2 0.74816(15) 1.0993(2) 0.05129(11) 0.0676(6) Uani d . 1 . . O
O3 0.93141(18) 1.17420(17) 0.10435(15) 0.0733(6) Uani d . 1 . . O
N1A 1.08332(16) 0.79457(18) 0.16145(12) 0.0420(5) Uani d . 1 . . N
N2A 0.95801(16) 0.70514(18) 0.24681(12) 0.0433(5) Uani d . 1 . . N
C1A 1.1435(2) 0.8346(2) 0.11749(16) 0.0513(6) Uani d . 1 . . C
H1A 1.1099 0.8810 0.0713 0.062 Uiso calc R 1 . . H
C2A 1.2546(2) 0.8102(2) 0.13759(18) 0.0567(7) Uani d . 1 . . C
H2A 1.2934 0.8365 0.1038 0.068 Uiso calc R 1 . . H
C3A 1.3057(2) 0.7473(2) 0.20715(18) 0.0548(7) Uani d . 1 . . C
H3A 1.3804 0.7320 0.2221 0.066 Uiso calc R 1 . . H
C4A 1.2458(2) 0.7059(2) 0.25610(15) 0.0436(6) Uani d . 1 . . C
C5A 1.2943(2) 0.6408(2) 0.33134(16) 0.0516(6) Uani d . 1 . . C
H5A 1.3692 0.6258 0.3495 0.062 Uiso calc R 1 . . H
C6A 1.2330(2) 0.6013(2) 0.37586(16) 0.0506(6) Uani d . 1 . . C
H6A 1.2664 0.5612 0.4251 0.061 Uiso calc R 1 . . H
C7A 1.1170(2) 0.6202(2) 0.34879(14) 0.0444(6) Uani d . 1 . . C
C8A 1.0489(2) 0.5779(2) 0.39244(16) 0.0536(7) Uani d . 1 . . C
H8A 1.0787 0.5353 0.4411 0.064 Uiso calc R 1 . . H
C9A 0.9402(2) 0.5999(3) 0.36308(17) 0.0567(7) Uani d . 1 . . C
H9A 0.8945 0.5728 0.3914 0.068 Uiso calc R 1 . . H
C10A 0.8975(2) 0.6633(2) 0.29032(17) 0.0516(6) Uani d . 1 . . C
H10A 0.8224 0.6774 0.2708 0.062 Uiso calc R 1 . . H
C11A 1.06693(19) 0.68349(19) 0.27575(14) 0.0384(5) Uani d . 1 . . C
C12A 1.13361(18) 0.7289(2) 0.22955(14) 0.0383(5) Uani d . 1 . . C
N1B 0.86862(17) 0.69382(18) 0.02409(13) 0.0449(5) Uani d . 1 . . N
N2B 0.72489(17) 0.7690(2) 0.09821(13) 0.0494(5) Uani d . 1 . . N
C1B 0.9376(2) 0.6589(2) -0.01391(17) 0.0552(7) Uani d . 1 . . C
H1B 1.0105 0.6822 0.0079 0.066 Uiso calc R 1 . . H
C2B 0.9068(3) 0.5891(3) -0.08495(18) 0.0658(8) Uani d . 1 . . C
H2B 0.9581 0.5667 -0.1095 0.079 Uiso calc R 1 . . H
C3B 0.8010(3) 0.5544(2) -0.11757(18) 0.0645(8) Uani d . 1 . . C
H3B 0.7791 0.5083 -0.1651 0.077 Uiso calc R 1 . . H
C4B 0.7246(2) 0.5881(2) -0.07961(16) 0.0537(7) Uani d . 1 . . C
C5B 0.6121(3) 0.5572(3) -0.11106(19) 0.0676(9) Uani d . 1 . . C
H5B 0.5870 0.5109 -0.1584 0.081 Uiso calc R 1 . . H
C6B 0.5417(3) 0.5933(3) -0.0741(2) 0.0689(9) Uani d . 1 . . C
H6B 0.4685 0.5714 -0.0960 0.083 Uiso calc R 1 . . H
C7B 0.5760(2) 0.6645(2) -0.00190(18) 0.0569(7) Uani d . 1 . . C
C8B 0.5046(2) 0.7068(3) 0.0396(2) 0.0725(9) Uani d . 1 . . C
H8B 0.4306 0.6871 0.0202 0.087 Uiso calc R 1 . . H
C9B 0.5445(3) 0.7763(3) 0.1079(2) 0.0718(9) Uani d . 1 . . C
H9B 0.4984 0.8033 0.1359 0.086 Uiso calc R 1 . . H
C10B 0.6552(2) 0.8064(3) 0.1352(2) 0.0622(8) Uani d . 1 . . C
H10B 0.6815 0.8548 0.1813 0.075 Uiso calc R 1 . . H
C11B 0.6865(2) 0.6980(2) 0.03062(16) 0.0471(6) Uani d . 1 . . C
C12B 0.7623(2) 0.6587(2) -0.00875(15) 0.0453(6) Uani d . 1 . . C
O1XA 0.8929(4) 0.3714(5) 0.1854(3) 0.1215(14) Uani d PD 0.626(4) . . O
O1XB 0.7836(7) 0.3782(7) 0.0638(5) 0.1215(14) Uani d PD 0.374(4) . . O
C1X 0.8014(4) 0.4158(4) 0.1372(3) 0.1102(15) Uani d D 1 . . C

loop_
_atom_site_aniso_label
_atom_site_aniso_U_11
_atom_site_aniso_U_22
_atom_site_aniso_U_33
_atom_site_aniso_U_12
_atom_site_aniso_U_13
_atom_site_aniso_U_23
Mn 0.0339(2) 0.0469(2) 0.0438(2) 0.00108(15) 0.00624(16) 0.00107(15)
S1 0.0400(3) 0.0491(4) 0.0510(4) 0.0026(3) 0.0164(3) 0.0035(3)
S2 0.0628(5) 0.0637(5) 0.0397(3) 0.0081(3) 0.0129(3) -0.0019(3)
O1 0.0604(12) 0.0537(11) 0.0464(9) 0.0063(9) 0.0225(8) 0.0015(8)
O2 0.0458(11) 0.0973(16) 0.0582(12) 0.0188(10) 0.0149(9) 0.0200(11)
O3 0.0721(15) 0.0560(13) 0.1058(17) -0.0140(10) 0.0484(13) -0.0086(11)
N1A 0.0358(11) 0.0481(12) 0.0396(10) -0.0029(9) 0.0090(9) 0.0020(9)
N2A 0.0358(11) 0.0474(12) 0.0439(11) -0.0021(9) 0.0094(9) -0.0002(9)
C1A 0.0474(16) 0.0571(17) 0.0480(14) -0.0042(12) 0.0136(12) 0.0079(12)
C2A 0.0474(16) 0.0629(18) 0.0656(18) -0.0067(13) 0.0266(14) 0.0020(14)
C3A 0.0373(14) 0.0576(17) 0.0697(18) -0.0002(12) 0.0180(13) -0.0044(14)
C4A 0.0357(13) 0.0444(14) 0.0474(13) -0.0006(10) 0.0092(11) -0.0070(11)
C5A 0.0380(14) 0.0510(15) 0.0561(16) 0.0067(12) 0.0023(12) -0.0039(12)
C6A 0.0508(16) 0.0478(15) 0.0435(14) 0.0071(12) 0.0022(12) -0.0008(11)
C7A 0.0479(15) 0.0418(14) 0.0394(12) 0.0003(11) 0.0086(11) -0.0033(10)
C8A 0.0696(19) 0.0489(15) 0.0416(14) -0.0026(13) 0.0174(13) 0.0048(11)
C9A 0.0597(18) 0.0613(18) 0.0547(16) -0.0099(14) 0.0262(14) 0.0030(13)
C10A 0.0424(15) 0.0580(17) 0.0561(16) -0.0045(12) 0.0184(12) 0.0000(12)
C11A 0.0375(13) 0.0380(13) 0.0375(12) -0.0013(9) 0.0090(10) -0.0048(9)
C12A 0.0347(12) 0.0382(12) 0.0394(12) -0.0023(9) 0.0086(10) -0.0047(10)
N1B 0.0388(12) 0.0439(12) 0.0478(12) 0.0018(9) 0.0085(9) 0.0018(9)
N2B 0.0377(12) 0.0533(13) 0.0532(12) 0.0013(10) 0.0094(10) 0.0012(10)
C1B 0.0520(17) 0.0553(17) 0.0567(16) 0.0039(13) 0.0157(13) -0.0006(13)
C2B 0.080(2) 0.0586(18) 0.0627(18) 0.0092(16) 0.0288(17) -0.0033(14)
C3B 0.083(2) 0.0475(17) 0.0542(16) -0.0024(15) 0.0105(16) -0.0096(13)
C4B 0.0611(18) 0.0413(14) 0.0483(15) -0.0041(12) 0.0037(13) 0.0034(11)
C5B 0.069(2) 0.0545(19) 0.0612(18) -0.0173(15) -0.0035(16) -0.0032(14)
C6B 0.0495(18) 0.0609(19) 0.078(2) -0.0188(14) -0.0043(15) 0.0093(16)
C7B 0.0400(15) 0.0541(17) 0.0658(18) -0.0071(12) 0.0027(13) 0.0155(13)
C8B 0.0391(16) 0.075(2) 0.096(3) -0.0085(15) 0.0129(17) 0.0207(19)
C9B 0.0466(18) 0.083(2) 0.092(2) 0.0050(16) 0.0314(17) 0.0107(19)
C10B 0.0474(17) 0.069(2) 0.0709(19) 0.0040(13) 0.0203(15) 0.0001(15)
C11B 0.0407(14) 0.0425(14) 0.0508(14) -0.0025(11) 0.0052(11) 0.0122(11)
C12B 0.0457(15) 0.0386(14) 0.0447(13) 0.0003(10) 0.0056(11) 0.0069(10)
O1XA 0.156(4) 0.093(3) 0.113(3) 0.017(3) 0.041(3) -0.018(3)
O1XB 0.156(4) 0.093(3) 0.113(3) 0.017(3) 0.041(3) -0.018(3)
C1X 0.130(4) 0.101(3) 0.095(3) 0.049(3) 0.029(3) 0.013(3)

loop_
_atom_type_symbol
_atom_type_description
_atom_type_scat_dispersion_real
_atom_type_scat_dispersion_imag
_atom_type_scat_source
C C 0.0033 0.0016 'International Tables Vol C Tables 4.2.6.8 and 6.1.1.4'
H H 0.0000 0.0000 'International Tables Vol C Tables 4.2.6.8 and 6.1.1.4'
N N 0.0061 0.0033 'International Tables Vol C Tables 4.2.6.8 and 6.1.1.4'
O O 0.0106 0.0060 'International Tables Vol C Tables 4.2.6.8 and 6.1.1.4'
S S 0.1246 0.1234 'International Tables Vol C Tables 4.2.6.8 and 6.1.1.4'
Mn Mn 0.3368 0.7283 'International Tables Vol C Tables 4.2.6.8 and 6.1.1.4'

loop_
_geom_angle_atom_site_label_1
_geom_angle_atom_site_label_2
_geom_angle_atom_site_label_3
_geom_angle
_geom_angle_publ_flag
O1 Mn N1A 92.71(7) y
O1 Mn N2B 103.93(8) y
N1A Mn N2B 156.20(8) y
O1 Mn N2A 157.67(7) y
N1A Mn N2A 73.92(7) y
N2B Mn N2A 94.57(8) y
O1 Mn N1B 93.40(7) y
N1A Mn N1B 89.49(7) y
N2B Mn N1B 72.88(8) y
N2A Mn N1B 104.06(8) y
O1 Mn S2 70.44(5) y
N1A Mn S2 108.42(5) y
N2B Mn S2 93.31(6) y
N2A Mn S2 96.45(5) y
N1B Mn S2 155.95(5) y
O2 S1 O3 111.79(14) y
O2 S1 O1 109.98(12) y
O3 S1 O1 110.15(12) y
O2 S1 S2 110.39(8) y
O3 S1 S2 110.43(10) y
O1 S1 S2 103.82(8) y
S1 S2 Mn 77.72(3) ?
S1 O1 Mn 105.81(9) ?
C1A N1A C12A 118.1(2) ?
C1A N1A Mn 126.44(17) ?
C12A N1A Mn 115.45(14) ?
C10A N2A C11A 117.5(2) ?
C10A N2A Mn 127.54(17) ?
C11A N2A Mn 114.75(15) ?
N1A C1A C2A 122.7(2) ?
N1A C1A H1A 118.6 ?
C2A C1A H1A 118.6 ?
C3A C2A C1A 119.2(2) ?
C3A C2A H2A 120.4 ?
C1A C2A H2A 120.4 ?
C2A C3A C4A 119.8(2) ?
C2A C3A H3A 120.1 ?
C4A C3A H3A 120.1 ?
C12A C4A C3A 117.6(2) ?
C12A C4A C5A 119.3(2) ?
C3A C4A C5A 123.1(2) ?
C6A C5A C4A 120.9(2) ?
C6A C5A H5A 119.5 ?
C4A C5A H5A 119.5 ?
C5A C6A C7A 121.1(2) ?
C5A C6A H6A 119.5 ?
C7A C6A H6A 119.5 ?
C11A C7A C8A 117.4(2) ?
C11A C7A C6A 119.5(2) ?
C8A C7A C6A 123.1(2) ?
C9A C8A C7A 119.5(2) ?
C9A C8A H8A 120.2 ?
C7A C8A H8A 120.2 ?
C8A C9A C10A 119.3(2) ?
C8A C9A H9A 120.4 ?
C10A C9A H9A 120.4 ?
N2A C10A C9A 123.6(3) ?
N2A C10A H10A 118.2 ?
C9A C10A H10A 118.2 ?
N2A C11A C7A 122.7(2) ?
N2A C11A C12A 118.1(2) ?
C7A C11A C12A 119.2(2) ?
N1A C12A C4A 122.5(2) ?
N1A C12A C11A 117.6(2) ?
C4A C12A C11A 119.9(2) ?
C1B N1B C12B 117.4(2) ?
C1B N1B Mn 127.57(18) ?
C12B N1B Mn 114.79(16) ?
C10B N2B C11B 118.6(2) ?
C10B N2B Mn 125.12(19) ?
C11B N2B Mn 116.20(16) ?
N1B C1B C2B 123.5(3) ?
N1B C1B H1B 118.3 ?
C2B C1B H1B 118.3 ?
C3B C2B C1B 119.1(3) ?
C3B C2B H2B 120.5 ?
C1B C2B H2B 120.5 ?
C2B C3B C4B 119.9(3) ?
C2B C3B H3B 120.1 ?
C4B C3B H3B 120.1 ?
C3B C4B C12B 117.4(3) ?
C3B C4B C5B 123.1(3) ?
C12B C4B C5B 119.4(3) ?
C6B C5B C4B 121.2(3) ?
C6B C5B H5B 119.4 ?
C4B C5B H5B 119.4 ?
C5B C6B C7B 121.4(3) ?
C5B C6B H6B 119.3 ?
C7B C6B H6B 119.3 ?
C11B C7B C8B 116.9(3) ?
C11B C7B C6B 119.1(3) ?
C8B C7B C6B 124.0(3) ?
C9B C8B C7B 120.0(3) ?
C9B C8B H8B 120.0 ?
C7B C8B H8B 120.0 ?
C8B C9B C10B 119.1(3) ?
C8B C9B H9B 120.4 ?
C10B C9B H9B 120.4 ?
N2B C10B C9B 122.9(3) ?
N2B C10B H10B 118.5 ?
C9B C10B H10B 118.5 ?
N2B C11B C7B 122.4(3) ?
N2B C11B C12B 118.0(2) ?
C7B C11B C12B 119.5(3) ?
N1B C12B C4B 122.8(3) ?
N1B C12B C11B 117.9(2) ?
C4B C12B C11B 119.3(2) ?
O1XB C1X O1XA 108.9(5) ?

loop_
_geom_bond_atom_site_label_1
_geom_bond_atom_site_label_2
_geom_bond_site_symmetry_2
_geom_bond_distance
_geom_bond_publ_flag
Mn O1 . 2.1637(18) y
Mn N1A . 2.246(2) y
Mn N2B . 2.258(2) y
Mn N2A . 2.261(2) y
Mn N1B . 2.302(2) y
Mn S2 . 2.6131(8) y
S1 O2 . 1.4466(18) y
S1 O3 . 1.449(2) y
S1 O1 . 1.4893(18) y
S1 S2 . 2.0175(9) y
N1A C1A . 1.327(3) ?
N1A C12A . 1.356(3) ?
N2A C10A . 1.332(3) ?
N2A C11A . 1.353(3) ?
C1A C2A . 1.391(4) ?
C1A H1A . 0.9300 ?
C2A C3A . 1.359(4) ?
C2A H2A . 0.9300 ?
C3A C4A . 1.395(4) ?
C3A H3A . 0.9300 ?
C4A C12A . 1.395(3) ?
C4A C5A . 1.438(4) ?
C5A C6A . 1.344(4) ?
C5A H5A . 0.9300 ?
C6A C7A . 1.432(3) ?
C6A H6A . 0.9300 ?
C7A C11A . 1.403(3) ?
C7A C8A . 1.412(4) ?
C8A C9A . 1.351(4) ?
C8A H8A . 0.9300 ?
C9A C10A . 1.387(4) ?
C9A H9A . 0.9300 ?
C10A H10A . 0.9300 ?
C11A C12A . 1.443(3) ?
N1B C1B . 1.325(3) ?
N1B C12B . 1.363(3) ?
N2B C10B . 1.329(3) ?
N2B C11B . 1.364(3) ?
C1B C2B . 1.396(4) ?
C1B H1B . 0.9300 ?
C2B C3B . 1.355(4) ?
C2B H2B . 0.9300 ?
C3B C4B . 1.401(4) ?
C3B H3B . 0.9300 ?
C4B C12B . 1.401(4) ?
C4B C5B . 1.420(4) ?
C5B C6B . 1.332(4) ?
C5B H5B . 0.9300 ?
C6B C7B . 1.420(4) ?
C6B H6B . 0.9300 ?
C7B C11B . 1.405(4) ?
C7B C8B . 1.421(4) ?
C8B C9B . 1.364(5) ?
C8B H8B . 0.9300 ?
C9B C10B . 1.395(4) ?
C9B H9B . 0.9300 ?
C10B H10B . 0.9300 ?
C11B C12B . 1.430(4) ?
O1XA C1X . 1.302(5) ?
O1XB C1X . 1.273(5) ?
